data_4021971
loop_
_publ_author_name
'Theresa Ahern'
'Helge M\"uller-Bunz'
'Patrick J. Guiry'

_publ_section_title
;
 The Synthesis of N,O-Ferrocenyl Pyrrolidine-Containing Ligands
 and Their Application in the Diethyl- and Diphenylzinc Addition
 to Aromatic Aldehydes
;
_journal_name_full 'Journal of Organic Chemistry'
_journal_page_first 7596
_journal_page_last 7602
_journal_paper_doi 10.1021/jo060894r
_journal_volume 71
_journal_year 2006
_chemical_formula_sum 'C18 H25 Fe N O'
_chemical_formula_weight 327.24
_chemical_name_systematic
; 
 ? 
;
_space_group_IT_number 19
_symmetry_cell_setting orthorhombic
_symmetry_space_group_name_Hall 'P 2ac 2ab'
_symmetry_space_group_name_H-M 'P 21 21 21'
_atom_sites_solution_hydrogens geom
_atom_sites_solution_primary direct
_atom_sites_solution_secondary difmap
_audit_creation_method SHELXL-97
_cell_angle_alpha 90.00
_cell_angle_beta 90.00
_cell_angle_gamma 90.00
_cell_formula_units_Z 4
_cell_length_a 7.2646(8)
_cell_length_b 11.5316(12)
_cell_length_c 19.383(2)
_cell_measurement_reflns_used 7801
_cell_measurement_temperature 100(2)
_cell_measurement_theta_max 28.40
_cell_measurement_theta_min 2.75
_cell_volume 1623.8(3)
_computing_cell_refinement 'Bruker SMART'
_computing_data_collection 'Bruker SMART'
_computing_data_reduction 'Bruker SAINT'
_computing_molecular_graphics 'Bruker SHELXTL'
_computing_publication_material 'Bruker SHELXTL'
_computing_structure_refinement 'SHELXL-97 (Sheldrick, 1997)'
_computing_structure_solution 'SHELXS-97 (Sheldrick, 1990)'
_diffrn_ambient_temperature 100(2)
_diffrn_measured_fraction_theta_full 0.953
_diffrn_measured_fraction_theta_max 0.953
_diffrn_measurement_device_type 'CCD area detector'
_diffrn_measurement_method 'phi and omega scans'
_diffrn_radiation_monochromator graphite
_diffrn_radiation_source 'fine-focus sealed tube'
_diffrn_radiation_type MoK\a
_diffrn_radiation_wavelength 0.71073
_diffrn_reflns_av_R_equivalents 0.0292
_diffrn_reflns_av_sigmaI/netI 0.0283
_diffrn_reflns_limit_h_max 9
_diffrn_reflns_limit_h_min -9
_diffrn_reflns_limit_k_max 15
_diffrn_reflns_limit_k_min -15
_diffrn_reflns_limit_l_max 25
_diffrn_reflns_limit_l_min -24
_diffrn_reflns_number 13794
_diffrn_reflns_theta_full 28.51
_diffrn_reflns_theta_max 28.51
_diffrn_reflns_theta_min 2.05
_exptl_absorpt_coefficient_mu 0.927
_exptl_absorpt_correction_T_max 0.6542
_exptl_absorpt_correction_T_min 0.3642
_exptl_absorpt_correction_type multi-scan
_exptl_absorpt_process_details SADABS
_exptl_crystal_colour yellow
_exptl_crystal_density_diffrn 1.339
_exptl_crystal_density_method 'not measured'
_exptl_crystal_description irregular
_exptl_crystal_F_000 696
_exptl_crystal_size_max 1.40
_exptl_crystal_size_mid 0.80
_exptl_crystal_size_min 0.50
_refine_diff_density_max 0.255
_refine_diff_density_min -0.397
_refine_diff_density_rms 0.077
_refine_ls_abs_structure_details 'Flack H D (1983), Acta Cryst. A39, 876-881'
_refine_ls_abs_structure_Flack 0.013(13)
_refine_ls_extinction_method none
_refine_ls_goodness_of_fit_ref 1.041
_refine_ls_hydrogen_treatment mixed
_refine_ls_matrix_type full
_refine_ls_number_parameters 197
_refine_ls_number_reflns 3809
_refine_ls_number_restraints 0
_refine_ls_restrained_S_all 1.041
_refine_ls_R_factor_all 0.0309
_refine_ls_R_factor_gt 0.0297
_refine_ls_shift/su_max 0.014
_refine_ls_shift/su_mean 0.001
_refine_ls_structure_factor_coef Fsqd
_refine_ls_weighting_details 'calc w=1/[\s^2^(Fo^2^)+(0.0486P)^2^+0.2229P] where P=(Fo^2^+2Fc^2^)/3'
_refine_ls_weighting_scheme calc
_refine_ls_wR_factor_gt 0.0735
_refine_ls_wR_factor_ref 0.0743
_reflns_number_gt 3696
_reflns_number_total 3809
_reflns_threshold_expression >2sigma(I)
_cod_data_source_file jo060894rsi20060428_073140.cif
_cod_depositor_comments
;
The following automatic conversions were performed:
'_symmetry_cell_setting' value 'Orthorhombic' changed to 'orthorhombic'
according to '/home/saulius/struct/CIF-dictionaries/cif_core.dic'
dictionary named 'cif_core.dic' version 2.4.1 from 2010-06-29.

Automatic conversion script
Id: cif_fix_enum 1527 2010-12-29 10:47:43Z saulius 
;
_cod_original_formula_sum 'C18 H25 N O Fe'
_cod_database_code 4021971

loop_
_symmetry_equiv_pos_as_xyz
'x, y, z'
'-x+1/2, -y, z+1/2'
'-x, y+1/2, -z+1/2'
'x+1/2, -y+1/2, -z'

loop_
_atom_site_label
_atom_site_type_symbol
_atom_site_fract_x
_atom_site_fract_y
_atom_site_fract_z
_atom_site_U_iso_or_equiv
_atom_site_adp_type
_atom_site_occupancy
_atom_site_symmetry_multiplicity
_atom_site_calc_flag
_atom_site_refinement_flags
Fe Fe 0.81254(3) -0.06919(2) 0.088713(12) 0.01544(8) Uani 1 1 d .
C1 C 1.0541(4) -0.1007(2) 0.03929(14) 0.0449(6) Uani 1 1 d .
H1 H 1.1117 -0.0504 0.0070 0.054 Uiso 1 1 calc R
C2 C 0.9261(3) -0.18855(18) 0.02374(10) 0.0320(5) Uani 1 1 d .
H2 H 0.8824 -0.2080 -0.0210 0.038 Uiso 1 1 calc R
C3 C 0.8739(3) -0.24292(16) 0.08630(10) 0.0242(4) Uani 1 1 d .
H3 H 0.7892 -0.3052 0.0909 0.029 Uiso 1 1 calc R
C4 C 0.9704(3) -0.1882(2) 0.14087(11) 0.0305(5) Uani 1 1 d .
H4 H 0.9616 -0.2071 0.1885 0.037 Uiso 1 1 calc R
C5 C 1.0817(3) -0.1005(2) 0.11199(14) 0.0419(6) Uani 1 1 d .
H5 H 1.1612 -0.0500 0.1368 0.050 Uiso 1 1 calc R
C6 C 0.6953(3) 0.07305(16) 0.04414(8) 0.0244(4) Uani 1 1 d .
H6 H 0.7397 0.1132 0.0047 0.029 Uiso 1 1 calc R
C7 C 0.5721(3) -0.02159(17) 0.04282(10) 0.0236(4) Uani 1 1 d .
H7 H 0.5198 -0.0562 0.0029 0.028 Uiso 1 1 calc R
C8 C 0.5409(2) -0.05537(17) 0.11235(9) 0.0190(4) Uani 1 1 d .
H8 H 0.4626 -0.1167 0.1268 0.023 Uiso 1 1 calc R
C9 C 0.6462(2) 0.01760(15) 0.15701(9) 0.0160(3) Uani 1 1 d .
C10 C 0.6343(3) 0.00827(15) 0.23460(9) 0.0194(4) Uani 1 1 d .
H10 H 0.5352 -0.0489 0.2458 0.023 Uiso 1 1 calc R
C11 C 0.8066(3) -0.02657(16) 0.27521(9) 0.0246(4) Uani 1 1 d .
H11A H 0.9195 0.0016 0.2520 0.029 Uiso 1 1 calc R
H11B H 0.8142 -0.1119 0.2803 0.029 Uiso 1 1 calc R
C12 C 0.7809(4) 0.03290(18) 0.34621(10) 0.0388(6) Uani 1 1 d .
H12A H 0.7714 -0.0256 0.3834 0.047 Uiso 1 1 calc R
H12B H 0.8857 0.0851 0.3564 0.047 Uiso 1 1 calc R
C13 C 0.6034(4) 0.10129(18) 0.33985(10) 0.0406(6) Uani 1 1 d .
H13A H 0.4982 0.0565 0.3585 0.049 Uiso 1 1 calc R
H13B H 0.6123 0.1758 0.3650 0.049 Uiso 1 1 calc R
N N 0.5818(3) 0.12093(13) 0.26571(8) 0.0268(4) Uani 1 1 d .
C14 C 0.3958(3) 0.1574(2) 0.24770(13) 0.0396(6) Uani 1 1 d .
H14A H 0.3078 0.0979 0.2624 0.059 Uiso 1 1 calc R
H14B H 0.3870 0.1680 0.1976 0.059 Uiso 1 1 calc R
H14C H 0.3675 0.2307 0.2709 0.059 Uiso 1 1 calc R
C15 C 0.7431(3) 0.09921(15) 0.11426(9) 0.0183(4) Uani 1 1 d .
C16 C 0.8532(3) 0.20704(17) 0.13336(9) 0.0280(5) Uani 1 1 d .
O O 0.9074(3) 0.20602(13) 0.20425(7) 0.0306(4) Uani 1 1 d .
H1O H 0.827(4) 0.202(2) 0.2252(14) 0.037(8) Uiso 1 1 d .
C17 C 0.7342(4) 0.31390(17) 0.12035(12) 0.0451(7) Uani 1 1 d .
H17A H 0.6218 0.3089 0.1481 0.068 Uiso 1 1 calc R
H17B H 0.7015 0.3177 0.0713 0.068 Uiso 1 1 calc R
H17C H 0.8029 0.3838 0.1332 0.068 Uiso 1 1 calc R
C18 C 1.0333(4) 0.2141(2) 0.09296(12) 0.0464(7) Uani 1 1 d .
H18A H 1.1007 0.2841 0.1066 0.070 Uiso 1 1 calc R
H18B H 1.0064 0.2173 0.0435 0.070 Uiso 1 1 calc R
H18C H 1.1084 0.1455 0.1029 0.070 Uiso 1 1 calc R

loop_
_atom_site_aniso_label
_atom_site_aniso_U_11
_atom_site_aniso_U_22
_atom_site_aniso_U_33
_atom_site_aniso_U_23
_atom_site_aniso_U_13
_atom_site_aniso_U_12
Fe 0.01631(12) 0.01715(12) 0.01285(11) -0.00255(9) 0.00071(9) -0.00067(10)
C1 0.0409(13) 0.0407(14) 0.0532(15) -0.0021(11) 0.0325(12) 0.0055(11)
C2 0.0473(13) 0.0290(11) 0.0197(9) -0.0046(8) 0.0111(9) 0.0077(10)
C3 0.0279(9) 0.0212(8) 0.0235(8) -0.0018(8) 0.0047(8) 0.0082(7)
C4 0.0281(11) 0.0377(12) 0.0256(9) -0.0058(8) -0.0033(8) 0.0190(9)
C5 0.0148(9) 0.0463(15) 0.0646(16) -0.0184(12) 0.0020(10) 0.0030(9)
C6 0.0397(10) 0.0192(8) 0.0143(7) 0.0009(6) -0.0079(7) -0.0023(11)
C7 0.0265(10) 0.0227(9) 0.0216(9) -0.0045(7) -0.0107(8) 0.0023(8)
C8 0.0141(8) 0.0186(9) 0.0242(8) -0.0046(7) -0.0021(6) 0.0012(7)
C9 0.0174(9) 0.0130(7) 0.0174(8) -0.0028(6) -0.0002(6) 0.0028(6)
C10 0.0282(9) 0.0123(8) 0.0177(8) -0.0015(6) 0.0062(7) -0.0005(7)
C11 0.0406(11) 0.0177(8) 0.0154(8) 0.0018(6) -0.0030(9) 0.0006(9)
C12 0.0790(19) 0.0205(9) 0.0169(9) -0.0005(7) -0.0089(10) -0.0017(10)
C13 0.0861(19) 0.0187(9) 0.0171(9) -0.0019(7) 0.0127(10) 0.0064(11)
N 0.0462(10) 0.0148(7) 0.0193(8) -0.0019(6) 0.0075(7) 0.0054(7)
C14 0.0460(13) 0.0294(11) 0.0435(13) -0.0041(10) 0.0142(11) 0.0177(10)
C15 0.0254(9) 0.0146(8) 0.0151(7) -0.0012(6) -0.0028(7) -0.0016(7)
C16 0.0490(14) 0.0205(9) 0.0144(8) 0.0010(6) -0.0027(8) -0.0139(9)
O 0.0485(10) 0.0289(7) 0.0145(6) -0.0011(6) -0.0044(7) -0.0178(7)
C17 0.086(2) 0.0164(9) 0.0331(11) 0.0006(8) -0.0131(12) -0.0048(11)
C18 0.0675(17) 0.0431(13) 0.0287(11) -0.0065(10) 0.0119(12) -0.0371(13)

loop_
_atom_type_symbol
_atom_type_description
_atom_type_scat_dispersion_real
_atom_type_scat_dispersion_imag
_atom_type_scat_source
C C 0.0033 0.0016 'International Tables Vol C Tables 4.2.6.8 and 6.1.1.4'
H H 0.0000 0.0000 'International Tables Vol C Tables 4.2.6.8 and 6.1.1.4'
N N 0.0061 0.0033 'International Tables Vol C Tables 4.2.6.8 and 6.1.1.4'
O O 0.0106 0.0060 'International Tables Vol C Tables 4.2.6.8 and 6.1.1.4'
Fe Fe 0.3463 0.8444 'International Tables Vol C Tables 4.2.6.8 and 6.1.1.4'

loop_
_geom_angle_atom_site_label_1
_geom_angle_atom_site_label_2
_geom_angle_atom_site_label_3
_geom_angle
C1 Fe C8 163.52(10)
C1 Fe C7 125.67(11)
C8 Fe C7 40.90(8)
C1 Fe C5 40.94(12)
C8 Fe C5 153.54(10)
C7 Fe C5 165.32(10)
C1 Fe C2 40.46(10)
C8 Fe C2 125.80(9)
C7 Fe C2 105.03(9)
C5 Fe C2 68.25(10)
C1 Fe C6 107.73(10)
C8 Fe C6 68.10(8)
C7 Fe C6 40.53(8)
C5 Fe C6 129.52(10)
C2 Fe C6 116.74(8)
C1 Fe C3 68.12(9)
C8 Fe C3 107.02(8)
C7 Fe C3 116.08(8)
C5 Fe C3 67.92(9)
C2 Fe C3 40.50(8)
C6 Fe C3 149.95(7)
C1 Fe C9 154.09(9)
C8 Fe C9 40.95(7)
C7 Fe C9 69.22(7)
C5 Fe C9 120.54(9)
C2 Fe C9 164.82(8)
C6 Fe C9 68.62(7)
C3 Fe C9 128.19(7)
C1 Fe C4 68.33(10)
C8 Fe C4 118.91(9)
C7 Fe C4 150.95(9)
C5 Fe C4 40.32(10)
C2 Fe C4 68.13(8)
C6 Fe C4 168.09(9)
C3 Fe C4 40.37(8)
C9 Fe C4 109.68(8)
C1 Fe C15 119.45(9)
C8 Fe C15 68.60(8)
C7 Fe C15 69.01(7)
C5 Fe C15 110.33(9)
C2 Fe C15 151.73(8)
C6 Fe C15 40.89(7)
C3 Fe C15 167.29(7)
C9 Fe C15 40.86(7)
C4 Fe C15 130.24(8)
C2 C1 C5 107.8(2)
C2 C1 Fe 70.09(13)
C5 C1 Fe 69.79(13)
C2 C1 H1 126.1
C5 C1 H1 126.1
Fe C1 H1 125.6
C1 C2 C3 108.2(2)
C1 C2 Fe 69.45(12)
C3 C2 Fe 70.25(11)
C1 C2 H2 125.9
C3 C2 H2 125.9
Fe C2 H2 126.0
C2 C3 C4 108.02(19)
C2 C3 Fe 69.25(11)
C4 C3 Fe 69.85(11)
C2 C3 H3 126.0
C4 C3 H3 126.0
Fe C3 H3 126.5
C5 C4 C3 107.8(2)
C5 C4 Fe 69.25(13)
C3 C4 Fe 69.78(11)
C5 C4 H4 126.1
C3 C4 H4 126.1
Fe C4 H4 126.5
C4 C5 C1 108.1(2)
C4 C5 Fe 70.43(12)
C1 C5 Fe 69.27(15)
C4 C5 H5 125.9
C1 C5 H5 125.9
Fe C5 H5 125.9
C7 C6 C15 109.46(16)
C7 C6 Fe 69.57(11)
C15 C6 Fe 70.55(10)
C7 C6 H6 125.3
C15 C6 H6 125.3
Fe C6 H6 126.2
C6 C7 C8 107.19(16)
C6 C7 Fe 69.90(11)
C8 C7 Fe 69.40(10)
C6 C7 H7 126.4
C8 C7 H7 126.4
Fe C7 H7 125.9
C7 C8 C9 109.15(16)
C7 C8 Fe 69.70(11)
C9 C8 Fe 70.32(10)
C7 C8 H8 125.4
C9 C8 H8 125.4
Fe C8 H8 126.1
C8 C9 C15 107.34(15)
C8 C9 C10 122.06(16)
C15 C9 C10 130.42(15)
C8 C9 Fe 68.73(9)
C15 C9 Fe 70.08(10)
C10 C9 Fe 129.87(12)
N C10 C9 110.94(14)
N C10 C11 103.36(15)
C9 C10 C11 118.93(15)
N C10 H10 107.7
C9 C10 H10 107.7
C11 C10 H10 107.7
C10 C11 C12 104.01(17)
C10 C11 H11A 111.0
C12 C11 H11A 111.0
C10 C11 H11B 111.0
C12 C11 H11B 111.0
H11A C11 H11B 109.0
C13 C12 C11 105.10(17)
C13 C12 H12A 110.7
C11 C12 H12A 110.7
C13 C12 H12B 110.7
C11 C12 H12B 110.7
H12A C12 H12B 108.8
N C13 C12 104.57(17)
N C13 H13A 110.8
C12 C13 H13A 110.8
N C13 H13B 110.8
C12 C13 H13B 110.8
H13A C13 H13B 108.9
C14 N C13 112.29(19)
C14 N C10 113.21(17)
C13 N C10 103.66(14)
N C14 H14A 109.5
N C14 H14B 109.5
H14A C14 H14B 109.5
N C14 H14C 109.5
H14A C14 H14C 109.5
H14B C14 H14C 109.5
C6 C15 C9 106.85(15)
C6 C15 C16 121.91(15)
C9 C15 C16 130.60(16)
C6 C15 Fe 68.56(10)
C9 C15 Fe 69.06(9)
C16 C15 Fe 134.15(15)
O C16 C15 111.80(15)
O C16 C17 108.75(17)
C15 C16 C17 108.73(18)
O C16 C18 104.93(19)
C15 C16 C18 111.64(17)
C17 C16 C18 110.94(19)
C16 O H1O 109(2)
C16 C17 H17A 109.5
C16 C17 H17B 109.5
H17A C17 H17B 109.5
C16 C17 H17C 109.5
H17A C17 H17C 109.5
H17B C17 H17C 109.5
C16 C18 H18A 109.5
C16 C18 H18B 109.5
H18A C18 H18B 109.5
C16 C18 H18C 109.5
H18A C18 H18C 109.5
H18B C18 H18C 109.5

loop_
_geom_bond_atom_site_label_1
_geom_bond_atom_site_label_2
_geom_bond_distance
Fe C1 2.032(2)
Fe C8 2.0319(18)
Fe C7 2.0358(19)
Fe C5 2.038(2)
Fe C2 2.0400(19)
Fe C6 2.0401(18)
Fe C3 2.0530(18)
Fe C9 2.0531(16)
Fe C4 2.054(2)
Fe C15 2.0666(17)
C1 C2 1.408(4)
C1 C5 1.423(4)
C1 H1 0.9500
C2 C3 1.417(3)
C2 H2 0.9500
C3 C4 1.417(3)
C3 H3 0.9500
C4 C5 1.411(3)
C4 H4 0.9500
C5 H5 0.9500
C6 C7 1.412(3)
C6 C15 1.435(2)
C6 H6 0.9500
C7 C8 1.421(3)
C7 H7 0.9500
C8 C9 1.429(2)
C8 H8 0.9500
C9 C15 1.438(2)
C9 C10 1.510(2)
C10 N 1.482(2)
C10 C11 1.532(3)
C10 H10 1.0000
C11 C12 1.549(3)
C11 H11A 0.9900
C11 H11B 0.9900
C12 C13 1.517(4)
C12 H12A 0.9900
C12 H12B 0.9900
C13 N 1.463(2)
C13 H13A 0.9900
C13 H13B 0.9900
N C14 1.457(3)
C14 H14A 0.9800
C14 H14B 0.9800
C14 H14C 0.9800
C15 C16 1.524(2)
C16 O 1.429(2)
C16 C17 1.526(3)
C16 C18 1.527(3)
O H1O 0.71(3)
C17 H17A 0.9800
C17 H17B 0.9800
C17 H17C 0.9800
C18 H18A 0.9800
C18 H18B 0.9800
C18 H18C 0.9800

loop_
_geom_hbond_atom_site_label_D
_geom_hbond_atom_site_label_H
_geom_hbond_atom_site_label_A
_geom_hbond_distance_DH
_geom_hbond_distance_HA
_geom_hbond_distance_DA
_geom_hbond_angle_DHA
O H1O N 0.71(3) 2.16(3) 2.824(3) 155(3)

loop_
_geom_torsion_atom_site_label_1
_geom_torsion_atom_site_label_2
_geom_torsion_atom_site_label_3
_geom_torsion_atom_site_label_4
_geom_torsion
C8 Fe C1 C2 -38.1(4)
C7 Fe C1 C2 -69.52(17)
C5 Fe C1 C2 118.7(2)
C6 Fe C1 C2 -110.68(14)
C3 Fe C1 C2 37.63(13)
C9 Fe C1 C2 171.92(16)
C4 Fe C1 C2 81.26(15)
C15 Fe C1 C2 -153.71(12)
C8 Fe C1 C5 -156.8(3)
C7 Fe C1 C5 171.78(14)
C2 Fe C1 C5 -118.7(2)
C6 Fe C1 C5 130.62(14)
C3 Fe C1 C5 -81.07(15)
C9 Fe C1 C5 53.2(3)
C4 Fe C1 C5 -37.44(14)
C15 Fe C1 C5 87.59(16)
C5 C1 C2 C3 0.0(3)
Fe C1 C2 C3 -59.80(15)
C5 C1 C2 Fe 59.84(16)
C8 Fe C2 C1 167.53(15)
C7 Fe C2 C1 128.01(16)
C5 Fe C2 C1 -38.23(17)
C6 Fe C2 C1 86.25(17)
C3 Fe C2 C1 -119.3(2)
C9 Fe C2 C1 -166.4(3)
C4 Fe C2 C1 -81.81(17)
C15 Fe C2 C1 54.5(3)
C1 Fe C2 C3 119.3(2)
C8 Fe C2 C3 -73.22(15)
C7 Fe C2 C3 -112.74(13)
C5 Fe C2 C3 81.03(15)
C6 Fe C2 C3 -154.50(13)
C9 Fe C2 C3 -47.2(4)
C4 Fe C2 C3 37.44(13)
C15 Fe C2 C3 173.76(14)
C1 C2 C3 C4 0.0(2)
Fe C2 C3 C4 -59.29(14)
C1 C2 C3 Fe 59.30(15)
C1 Fe C3 C2 -37.60(15)
C8 Fe C3 C2 125.70(14)
C7 Fe C3 C2 82.61(15)
C5 Fe C3 C2 -81.90(15)
C6 Fe C3 C2 50.2(2)
C9 Fe C3 C2 165.86(13)
C4 Fe C3 C2 -119.44(19)
C15 Fe C3 C2 -166.5(3)
C1 Fe C3 C4 81.84(15)
C8 Fe C3 C4 -114.87(13)
C7 Fe C3 C4 -157.95(12)
C5 Fe C3 C4 37.53(14)
C2 Fe C3 C4 119.44(19)
C6 Fe C3 C4 169.60(16)
C9 Fe C3 C4 -74.71(15)
C15 Fe C3 C4 -47.0(4)
C2 C3 C4 C5 -0.1(2)
Fe C3 C4 C5 -58.99(14)
C2 C3 C4 Fe 58.92(14)
C1 Fe C4 C5 37.99(15)
C8 Fe C4 C5 -158.40(13)
C7 Fe C4 C5 163.23(17)
C2 Fe C4 C5 81.71(15)
C6 Fe C4 C5 -34.8(5)
C3 Fe C4 C5 119.26(18)
C9 Fe C4 C5 -114.36(14)
C15 Fe C4 C5 -72.92(16)
C1 Fe C4 C3 -81.27(14)
C8 Fe C4 C3 82.33(13)
C7 Fe C4 C3 44.0(2)
C5 Fe C4 C3 -119.26(18)
C2 Fe C4 C3 -37.55(12)
C6 Fe C4 C3 -154.0(4)
C9 Fe C4 C3 126.38(12)
C15 Fe C4 C3 167.82(11)
C3 C4 C5 C1 0.1(2)
Fe C4 C5 C1 -59.23(17)
C3 C4 C5 Fe 59.32(13)
C2 C1 C5 C4 -0.1(3)
Fe C1 C5 C4 59.95(15)
C2 C1 C5 Fe -60.03(17)
C1 Fe C5 C4 -119.2(2)
C8 Fe C5 C4 46.3(3)
C7 Fe C5 C4 -146.4(3)
C2 Fe C5 C4 -81.39(13)
C6 Fe C5 C4 171.23(11)
C3 Fe C5 C4 -37.58(12)
C9 Fe C5 C4 84.79(14)
C15 Fe C5 C4 128.91(12)
C8 Fe C5 C1 165.50(18)
C7 Fe C5 C1 -27.3(4)
C2 Fe C5 C1 37.79(14)
C6 Fe C5 C1 -69.59(17)
C3 Fe C5 C1 81.60(15)
C9 Fe C5 C1 -156.03(14)
C4 Fe C5 C1 119.2(2)
C15 Fe C5 C1 -111.91(14)
C1 Fe C6 C7 124.63(14)
C8 Fe C6 C7 -38.42(11)
C5 Fe C6 C7 164.77(13)
C2 Fe C6 C7 81.80(14)
C3 Fe C6 C7 47.9(2)
C9 Fe C6 C7 -82.62(12)
C4 Fe C6 C7 -166.6(4)
C15 Fe C6 C7 -120.57(16)
C1 Fe C6 C15 -114.80(13)
C8 Fe C6 C15 82.15(12)
C7 Fe C6 C15 120.57(16)
C5 Fe C6 C15 -74.66(15)
C2 Fe C6 C15 -157.63(12)
C3 Fe C6 C15 168.43(14)
C9 Fe C6 C15 37.95(11)
C4 Fe C6 C15 -46.1(4)
C15 C6 C7 C8 0.2(2)
Fe C6 C7 C8 59.65(13)
C15 C6 C7 Fe -59.43(14)
C1 Fe C7 C6 -74.76(14)
C8 Fe C7 C6 118.28(16)
C5 Fe C7 C6 -53.1(4)
C2 Fe C7 C6 -113.76(12)
C3 Fe C7 C6 -155.58(11)
C9 Fe C7 C6 81.01(11)
C4 Fe C7 C6 174.37(15)
C15 Fe C7 C6 37.13(11)
C1 Fe C7 C8 166.96(13)
C5 Fe C7 C8 -171.4(3)
C2 Fe C7 C8 127.96(12)
C6 Fe C7 C8 -118.28(16)
C3 Fe C7 C8 86.14(12)
C9 Fe C7 C8 -37.27(11)
C4 Fe C7 C8 56.1(2)
C15 Fe C7 C8 -81.15(12)
C6 C7 C8 C9 -0.5(2)
Fe C7 C8 C9 59.44(12)
C6 C7 C8 Fe -59.96(14)
C1 Fe C8 C7 -40.3(4)
C5 Fe C8 C7 175.09(19)
C2 Fe C8 C7 -69.86(14)
C6 Fe C8 C7 38.08(11)
C3 Fe C8 C7 -110.42(12)
C9 Fe C8 C7 120.25(15)
C4 Fe C8 C7 -152.59(12)
C15 Fe C8 C7 82.23(12)
C1 Fe C8 C9 -160.5(3)
C7 Fe C8 C9 -120.25(15)
C5 Fe C8 C9 54.8(2)
C2 Fe C8 C9 169.90(11)
C6 Fe C8 C9 -82.16(11)
C3 Fe C8 C9 129.34(11)
C4 Fe C8 C9 87.17(13)
C15 Fe C8 C9 -38.02(10)
C7 C8 C9 C15 0.6(2)
Fe C8 C9 C15 59.69(12)
C7 C8 C9 C10 176.34(16)
Fe C8 C9 C10 -124.60(16)
C7 C8 C9 Fe -59.06(13)
C1 Fe C9 C8 167.5(2)
C7 Fe C9 C8 37.22(11)
C5 Fe C9 C8 -154.98(13)
C2 Fe C9 C8 -32.9(3)
C6 Fe C9 C8 80.80(12)
C3 Fe C9 C8 -70.22(13)
C4 Fe C9 C8 -111.79(12)
C15 Fe C9 C8 118.77(15)
C1 Fe C9 C15 48.7(2)
C8 Fe C9 C15 -118.77(14)
C7 Fe C9 C15 -81.55(11)
C5 Fe C9 C15 86.25(13)
C2 Fe C9 C15 -151.7(3)
C6 Fe C9 C15 -37.97(10)
C3 Fe C9 C15 171.01(10)
C4 Fe C9 C15 129.44(11)
C1 Fe C9 C10 -77.9(3)
C8 Fe C9 C10 114.7(2)
C7 Fe C9 C10 151.88(18)
C5 Fe C9 C10 -40.3(2)
C2 Fe C9 C10 81.7(4)
C6 Fe C9 C10 -164.55(18)
C3 Fe C9 C10 44.44(19)
C4 Fe C9 C10 2.86(18)
C15 Fe C9 C10 -126.6(2)
C8 C9 C10 N -123.35(18)
C15 C9 C10 N 51.3(3)
Fe C9 C10 N 148.63(14)
C8 C9 C10 C11 117.03(19)
C15 C9 C10 C11 -68.4(2)
Fe C9 C10 C11 29.0(2)
N C10 C11 C12 27.61(19)
C9 C10 C11 C12 151.05(17)
C10 C11 C12 C13 -2.7(2)
C11 C12 C13 N -23.5(2)
C12 C13 N C14 164.35(19)
C12 C13 N C10 41.8(2)
C9 C10 N C14 66.2(2)
C11 C10 N C14 -165.29(16)
C9 C10 N C13 -171.90(19)
C11 C10 N C13 -43.4(2)
C7 C6 C15 C9 0.2(2)
Fe C6 C15 C9 -58.66(12)
C7 C6 C15 C16 -171.59(19)
Fe C6 C15 C16 129.57(19)
C7 C6 C15 Fe 58.84(14)
C8 C9 C15 C6 -0.5(2)
C10 C9 C15 C6 -175.71(18)
Fe C9 C15 C6 58.35(13)
C8 C9 C15 C16 170.30(19)
C10 C9 C15 C16 -4.9(3)
Fe C9 C15 C16 -130.9(2)
C8 C9 C15 Fe -58.84(12)
C10 C9 C15 Fe 125.94(19)
C1 Fe C15 C6 83.22(15)
C8 Fe C15 C6 -80.83(12)
C7 Fe C15 C6 -36.82(12)
C5 Fe C15 C6 127.50(13)
C2 Fe C15 C6 45.9(2)
C3 Fe C15 C6 -152.8(3)
C9 Fe C15 C6 -118.93(15)
C4 Fe C15 C6 168.77(13)
C1 Fe C15 C9 -157.85(13)
C8 Fe C15 C9 38.10(10)
C7 Fe C15 C9 82.11(12)
C5 Fe C15 C9 -113.57(12)
C2 Fe C15 C9 164.80(18)
C6 Fe C15 C9 118.93(15)
C3 Fe C15 C9 -33.9(4)
C4 Fe C15 C9 -72.30(14)
C1 Fe C15 C16 -31.0(2)
C8 Fe C15 C16 164.94(19)
C7 Fe C15 C16 -151.05(19)
C5 Fe C15 C16 13.3(2)
C2 Fe C15 C16 -68.4(3)
C6 Fe C15 C16 -114.2(2)
C3 Fe C15 C16 92.9(4)
C9 Fe C15 C16 126.8(2)
C4 Fe C15 C16 54.5(2)
C6 C15 C16 O -171.33(19)
C9 C15 C16 O 19.1(3)
Fe C15 C16 O -81.1(2)
C6 C15 C16 C17 68.6(2)
C9 C15 C16 C17 -101.0(2)
Fe C15 C16 C17 158.84(16)
C6 C15 C16 C18 -54.1(3)
C9 C15 C16 C18 136.3(2)
Fe C15 C16 C18 36.1(3)
